data_2012457
loop_
_publ_author_name
'Zakaria, Choudhury M'
'Ferguson, George'
'Lough, Alan J.'
'Glidewell, Christopher'

_publ_section_title
;
 Adducts of 1,1,1-tris(4-hydroxyphenyl)ethane with
 1,2-bis(4-pyridyl)ethane and 1,2-bis(4-pyridyl)ethene: continuously
 interwoven structures in three dimensions
;
_journal_issue 1
_journal_name_full 'Acta Crystallographica Section C'
_journal_page_first o1
_journal_page_last o5
_journal_paper_doi 10.1107/S0108270101017139
_journal_volume 58
_journal_year 2002
_chemical_formula_iupac 'C12 H10 N2, C20 H18 O3, C H4 O'
_chemical_formula_moiety 'C12 H10 N2, C20 H18 O3, C H4 O'
_chemical_formula_sum 'C33 H32 N2 O4'
_chemical_formula_weight 520.61
_chemical_name_systematic
;1,2-Bis(4'-pyridyl)ethene--1,1,1-tris(4-hydroxyphenyl)ethane--methanol
 (1/1/1)
;
_space_group_IT_number 19
_symmetry_cell_setting orthorhombic
_symmetry_space_group_name_Hall 'P 2ac 2ab'
_symmetry_space_group_name_H-M 'P 21 21 21'
_atom_sites_solution_hydrogens geom
_atom_sites_solution_primary direct
_atom_sites_solution_secondary difmap
_cell_angle_alpha 90.00
_cell_angle_beta 90.00
_cell_angle_gamma 90.00
_cell_formula_units_Z 4
_cell_length_a 11.8264(9)
_cell_length_b 14.2158(9)
_cell_length_c 16.8109(12)
_cell_measurement_reflns_used 2663
_cell_measurement_temperature 150(2)
_cell_measurement_theta_max 25.03
_cell_measurement_theta_min 2.55
_cell_volume 2826.3(3)
_computing_cell_refinement 'DENZO-SMN (Otwinowski & Minor, 1997)'
_computing_data_collection 'KappaCCD Server Software (Nonius, 1997)'
_computing_data_reduction DENZO-SMN
_computing_molecular_graphics 'PLATON (Spek, 2001)'
_computing_publication_material 'SHELXL97 (Sheldrick, 1997) and  PRPKAPPA (Ferguson, 1999)'
_computing_structure_refinement 'SHELXL97 (Sheldrick, 1997)'
_computing_structure_solution 'SHELXS97 (Sheldrick, 1997)'
_diffrn_ambient_temperature 150(2)
_diffrn_measured_fraction_theta_full .993
_diffrn_measured_fraction_theta_max .993
_diffrn_measurement_device_type KappaCCD
_diffrn_measurement_method '\f scans, and \w scans with \k offsets'
_diffrn_radiation_monochromator graphite
_diffrn_radiation_source 'fine-focus sealed X-ray tube'
_diffrn_radiation_type 'Mo K\a'
_diffrn_radiation_wavelength .71073
_diffrn_reflns_av_R_equivalents .082
_diffrn_reflns_av_sigmaI/netI .0818
_diffrn_reflns_limit_h_max 14
_diffrn_reflns_limit_h_min 0
_diffrn_reflns_limit_k_max 16
_diffrn_reflns_limit_k_min 0
_diffrn_reflns_limit_l_max 20
_diffrn_reflns_limit_l_min 0
_diffrn_reflns_number 11922
_diffrn_reflns_theta_full 25.03
_diffrn_reflns_theta_max 25.03
_diffrn_reflns_theta_min 2.55
_diffrn_standards_decay_% negligible
_exptl_absorpt_coefficient_mu .080
_exptl_absorpt_correction_T_max .9872
_exptl_absorpt_correction_T_min .9763
_exptl_absorpt_correction_type multi-scan
_exptl_absorpt_process_details '(DENZO-SMN; Otwinowski & Minor, 1997)'
_exptl_crystal_colour colourless
_exptl_crystal_density_diffrn 1.223
_exptl_crystal_density_method 'not measured'
_exptl_crystal_description block
_exptl_crystal_F_000 1104
_exptl_crystal_size_max .30
_exptl_crystal_size_mid .26
_exptl_crystal_size_min .16
_refine_diff_density_max .215
_refine_diff_density_min -.189
_refine_ls_extinction_coef .0144(17)
_refine_ls_extinction_expression Fc^*^=kFc[1+0.001xFc^2^\l^3^/sin(2\q)]^-1/4^
_refine_ls_extinction_method SHELXL97
_refine_ls_goodness_of_fit_ref 1.075
_refine_ls_hydrogen_treatment constr
_refine_ls_matrix_type full
_refine_ls_number_parameters 359
_refine_ls_number_reflns 2795
_refine_ls_number_restraints 0
_refine_ls_restrained_S_all 1.075
_refine_ls_R_factor_all .1006
_refine_ls_R_factor_gt .0566
_refine_ls_shift/su_max <0.001
_refine_ls_shift/su_mean .000
_refine_ls_structure_factor_coef Fsqd
_refine_ls_weighting_details 'w = 1/[\s^2^(Fo^2^)+(0.0458P)^2^+1.5250P] where P = (Fo^2^+2Fc^2^)/3'
_refine_ls_weighting_scheme calc
_refine_ls_wR_factor_gt .1226
_refine_ls_wR_factor_ref .1486
_reflns_number_gt 1859
_reflns_number_total 2795
_reflns_threshold_expression I>2\s(I)
_cod_data_source_file sk1516.cif
_cod_data_source_block II
_cod_depositor_comments
;
The following automatic conversions were performed:

'_exptl_absorpt_correction_type' value 'Multi-scan' changed to
'multi-scan' according to
/home/saulius/struct/CIF-dictionaries/cif_core.dic dictionary named
'cif_core.dic' version 2.4.1 from 2010-06-29.

Automatic conversion script
Id: cif_fix_values 1715 2011-07-08 13:25:40Z adriana 
;
_cod_database_code 2012457
_cod_database_fobs_code 2012457

loop_
_symmetry_equiv_pos_as_xyz
'x, y, z'
'-x+1/2, -y, z+1/2'
'x+1/2, -y+1/2, -z'
'-x, y+1/2, -z+1/2'

loop_
_atom_site_label
_atom_site_fract_x
_atom_site_fract_y
_atom_site_fract_z
_atom_site_U_iso_or_equiv
_atom_site_adp_type
_atom_site_calc_flag
_atom_site_refinement_flags
_atom_site_occupancy
_atom_site_disorder_assembly
_atom_site_disorder_group
_atom_site_type_symbol
O1 .2045(3) -.0490(3) .2848(2) .0561(11) Uani d . 1 . . O
O2 .1312(4) .2606(3) .7819(2) .0501(10) Uani d . 1 . . O
O3 .4144(3) .5744(3) .3525(2) .0551(11) Uani d . 1 . . O
C1 .0895(4) .2946(4) .4439(3) .0400(13) Uani d . 1 . . C
C2 -.0310(4) .3264(4) .4233(3) .0458(14) Uani d . 1 . . C
C11 .1193(4) .2023(4) .4002(3) .0394(13) Uani d . 1 . . C
C12 .0349(5) .1374(4) .3789(3) .0450(14) Uani d . 1 . . C
C13 .0612(5) .0548(4) .3409(3) .0487(15) Uani d . 1 . . C
C14 .1726(5) .0327(4) .3232(3) .0436(14) Uani d . 1 . . C
C15 .2576(5) .0944(4) .3439(3) .0495(15) Uani d . 1 . . C
C16 .2294(4) .1778(4) .3820(3) .0447(14) Uani d . 1 . . C
C21 .0967(4) .2817(4) .5350(3) .0396(13) Uani d . 1 . . C
C22 .0716(5) .3574(4) .5850(3) .0447(14) Uani d . 1 . . C
C23 .0820(5) .3528(4) .6658(3) .0434(14) Uani d . 1 . . C
C24 .1185(4) .2701(4) .7016(3) .0396(13) Uani d . 1 . . C
C25 .1439(5) .1944(4) .6539(3) .0470(14) Uani d . 1 . . C
C26 .1333(4) .1997(4) .5711(3) .0437(14) Uani d . 1 . . C
C31 .1761(4) .3720(4) .4204(3) .0378(13) Uani d . 1 . . C
C32 .1576(5) .4327(4) .3564(3) .0449(14) Uani d . 1 . . C
C33 .2388(5) .5006(4) .3337(3) .0461(14) Uani d . 1 . . C
C34 .3398(4) .5070(4) .3749(3) .0417(13) Uani d . 1 . . C
C35 .3607(4) .4452(4) .4376(3) .0443(14) Uani d . 1 . . C
C36 .2783(4) .3800(4) .4603(3) .0425(14) Uani d . 1 . . C
O4 .0484(3) -.1821(3) .2977(3) .0622(12) Uani d . 1 . . O
C3 .0843(6) -.2770(4) .3092(4) .0665(19) Uani d . 1 . . C
N41 .6098(4) .5851(3) .4268(3) .0473(12) Uani d . 1 . . N
C42 .6364(5) .6162(5) .4993(3) .0541(16) Uani d . 1 . . C
C43 .7478(5) .6248(5) .5260(3) .0551(16) Uani d . 1 . . C
C44 .8363(4) .5987(4) .4764(3) .0418(13) Uani d . 1 . . C
C45 .8089(5) .5678(4) .4012(3) .0492(15) Uani d . 1 . . C
C46 .6964(5) .5615(4) .3787(3) .0487(14) Uani d . 1 . . C
C47 .9559(4) .6054(4) .5015(3) .0439(14) Uani d . 1 . . C
N51 1.3371(4) .6634(4) .6443(3) .0606(14) Uani d . 1 . . N
C52 1.3093(5) .6232(5) .5749(4) .069(2) Uani d . 1 . . C
C53 1.1983(5) .6113(5) .5487(4) .0608(18) Uani d . 1 . . C
C54 1.1125(5) .6423(4) .5952(3) .0470(15) Uani d . 1 . . C
C55 1.1392(5) .6828(5) .6674(4) .0625(18) Uani d . 1 . . C
C56 1.2518(6) .6925(5) .6894(4) .0626(18) Uani d . 1 . . C
C57 .9919(5) .6339(4) .5706(3) .0489(15) Uani d . 1 . . C
H1 .1477 -.0734 .2630 .084 Uiso calc R 1 . . H
H2 .1109 .3105 .8045 .075 Uiso calc R 1 . . H
H3 .4719 .5718 .3818 .083 Uiso calc R 1 . . H
H2A -.0856 .2851 .4497 .069 Uiso calc R 1 . . H
H2B -.0420 .3233 .3656 .069 Uiso calc R 1 . . H
H2C -.0423 .3913 .4415 .069 Uiso calc R 1 . . H
H12 -.0418 .1509 .3910 .054 Uiso calc R 1 . . H
H13 .0025 .0124 .3265 .058 Uiso calc R 1 . . H
H15 .3343 .0801 .3322 .059 Uiso calc R 1 . . H
H16 .2884 .2199 .3962 .054 Uiso calc R 1 . . H
H22 .0463 .4145 .5618 .054 Uiso calc R 1 . . H
H23 .0643 .4061 .6975 .052 Uiso calc R 1 . . H
H25 .1690 .1374 .6776 .056 Uiso calc R 1 . . H
H26 .1515 .1465 .5394 .052 Uiso calc R 1 . . H
H32 .0889 .4282 .3274 .054 Uiso calc R 1 . . H
H33 .2240 .5417 .2903 .055 Uiso calc R 1 . . H
H35 .4309 .4474 .4650 .053 Uiso calc R 1 . . H
H36 .2927 .3400 .5045 .051 Uiso calc R 1 . . H
H4 -.0118 -.1728 .3229 .093 Uiso calc R 1 . . H
H3A .1501 -.2898 .2754 .100 Uiso calc R 1 . . H
H3B .0226 -.3198 .2949 .100 Uiso calc R 1 . . H
H3C .1048 -.2864 .3651 .100 Uiso calc R 1 . . H
H42 .5769 .6333 .5343 .065 Uiso calc R 1 . . H
H43 .7629 .6484 .5777 .066 Uiso calc R 1 . . H
H45 .8669 .5509 .3649 .059 Uiso calc R 1 . . H
H46 .6795 .5393 .3268 .058 Uiso calc R 1 . . H
H47 1.0116 .5873 .4638 .053 Uiso calc R 1 . . H
H52 1.3687 .6016 .5416 .083 Uiso calc R 1 . . H
H53 1.1831 .5820 .4991 .073 Uiso calc R 1 . . H
H55 1.0808 .7040 .7018 .075 Uiso calc R 1 . . H
H56 1.2686 .7212 .7391 .075 Uiso calc R 1 . . H
H57 .9362 .6508 .6088 .059 Uiso calc R 1 . . H

loop_
_atom_site_aniso_label
_atom_site_aniso_U_11
_atom_site_aniso_U_22
_atom_site_aniso_U_33
_atom_site_aniso_U_12
_atom_site_aniso_U_13
_atom_site_aniso_U_23
O1 .065(3) .047(3) .056(2) -.002(2) .013(2) -.012(2)
O2 .064(3) .048(3) .038(2) -.003(2) -.0025(19) .0007(18)
O3 .047(2) .062(3) .056(2) -.019(2) -.0120(19) .018(2)
C1 .040(3) .042(3) .038(3) -.003(3) -.001(2) .004(2)
C2 .045(3) .048(4) .045(3) -.002(3) -.003(3) .003(3)
C11 .040(3) .041(3) .037(3) -.005(3) .002(2) .001(2)
C12 .038(3) .052(4) .045(3) .001(3) .003(3) -.002(3)
C13 .048(4) .046(4) .052(3) -.011(3) .001(3) -.002(3)
C14 .053(4) .039(3) .039(3) .001(3) .014(3) -.005(3)
C15 .044(3) .052(4) .053(3) -.004(3) .007(3) -.008(3)
C16 .038(3) .048(4) .048(3) -.004(3) .002(3) -.001(3)
C21 .041(3) .041(3) .036(3) -.001(3) .000(2) .002(3)
C22 .054(3) .038(3) .042(3) .004(3) .003(3) .004(3)
C23 .053(3) .037(3) .040(3) .003(3) .005(3) -.006(3)
C24 .037(3) .047(3) .035(3) -.002(3) .001(2) .001(3)
C25 .051(3) .044(3) .045(3) .002(3) -.001(3) .008(3)
C26 .046(3) .039(3) .046(3) .000(3) .001(3) .001(3)
C31 .037(3) .041(3) .035(3) -.002(3) -.002(2) .001(3)
C32 .043(3) .047(3) .044(3) .001(3) -.007(3) .004(3)
C33 .047(3) .049(4) .042(3) -.001(3) -.009(3) .011(3)
C34 .037(3) .047(3) .041(3) -.006(3) .002(3) .005(3)
C35 .037(3) .055(4) .041(3) .001(3) -.006(2) .006(3)
C36 .043(3) .045(3) .039(3) .002(3) .001(2) .011(3)
O4 .049(3) .051(3) .086(3) -.007(2) .018(2) -.005(2)
C3 .057(4) .047(4) .096(5) .000(3) .014(4) -.001(4)
N41 .043(3) .049(3) .050(3) -.007(2) -.002(2) .004(2)
C42 .041(3) .069(4) .053(4) .004(3) .003(3) -.003(3)
C43 .050(4) .070(4) .045(3) -.003(3) -.001(3) -.005(3)
C44 .045(3) .042(3) .038(3) .000(3) .003(3) .006(3)
C45 .045(3) .058(4) .045(3) .004(3) .003(3) .002(3)
C46 .055(4) .041(3) .050(3) -.004(3) -.006(3) .003(3)
C47 .038(3) .048(4) .046(3) -.002(3) .004(3) -.004(3)
N51 .051(3) .063(3) .068(3) .006(3) -.012(3) -.011(3)
C52 .040(4) .094(5) .074(5) -.002(4) -.010(3) -.033(4)
C53 .033(3) .090(5) .059(4) -.001(3) .004(3) -.026(4)
C54 .045(3) .045(3) .051(3) .002(3) -.010(3) .000(3)
C55 .061(4) .068(4) .059(4) .015(4) -.012(3) -.014(3)
C56 .055(4) .068(4) .065(4) .011(4) -.019(3) -.012(4)
C57 .043(3) .052(4) .052(3) .007(3) .000(3) -.002(3)

loop_
_atom_type_symbol
_atom_type_description
_atom_type_scat_dispersion_real
_atom_type_scat_dispersion_imag
_atom_type_scat_source
C C .0033 .0016 'International Tables Vol C Tables 4.2.6.8 and 6.1.1.4'
H H .0000 .0000 'International Tables Vol C Tables 4.2.6.8 and 6.1.1.4'
N N .0061 .0033 'International Tables Vol C Tables 4.2.6.8 and 6.1.1.4'
O O .0106 .0060 'International Tables Vol C Tables 4.2.6.8 and 6.1.1.4'

loop_
_geom_angle_atom_site_label_1
_geom_angle_atom_site_label_2
_geom_angle_atom_site_label_3
_geom_angle
_geom_angle_publ_flag
C14 O1 H1 109.5 no
C24 O2 H2 109.5 no
C34 O3 H3 109.5 no
C2 C1 C21 108.0(4) no
C2 C1 C11 110.8(4) no
C21 C1 C11 111.0(4) no
C2 C1 C31 110.3(4) no
C21 C1 C31 107.5(4) no
C11 C1 C31 109.3(4) no
C1 C2 H2A 109.5 no
C1 C2 H2B 109.5 no
H2A C2 H2B 109.5 no
C1 C2 H2C 109.5 no
H2A C2 H2C 109.5 no
H2B C2 H2C 109.5 no
C16 C11 C12 116.5(5) no
C16 C11 C1 122.3(5) no
C12 C11 C1 121.2(5) no
C13 C12 C11 121.3(5) no
C13 C12 H12 119.3 no
C11 C12 H12 119.3 no
C12 C13 C14 120.6(5) no
C12 C13 H13 119.7 no
C14 C13 H13 119.7 no
C15 C14 O1 117.0(5) no
C15 C14 C13 119.6(5) no
O1 C14 C13 123.4(5) no
C14 C15 C16 119.0(5) no
C14 C15 H15 120.5 no
C16 C15 H15 120.5 no
C11 C16 C15 123.0(5) no
C11 C16 H16 118.5 no
C15 C16 H16 118.5 no
C26 C21 C22 116.8(5) no
C26 C21 C1 123.6(5) no
C22 C21 C1 119.5(5) no
C23 C22 C21 122.9(5) no
C23 C22 H22 118.6 no
C21 C22 H22 118.6 no
C22 C23 C24 120.0(5) no
C22 C23 H23 120.0 no
C24 C23 H23 120.0 no
O2 C24 C25 118.4(5) no
O2 C24 C23 123.1(5) no
C25 C24 C23 118.5(4) no
C24 C25 C26 121.3(5) no
C24 C25 H25 119.4 no
C26 C25 H25 119.4 no
C21 C26 C25 120.6(5) no
C21 C26 H26 119.7 no
C25 C26 H26 119.7 no
C36 C31 C32 117.3(5) no
C36 C31 C1 120.6(4) no
C32 C31 C1 122.0(4) no
C31 C32 C33 121.6(5) no
C31 C32 H32 119.2 no
C33 C32 H32 119.2 no
C34 C33 C32 119.7(5) no
C34 C33 H33 120.2 no
C32 C33 H33 120.2 no
O3 C34 C33 118.0(5) no
O3 C34 C35 122.7(5) no
C33 C34 C35 119.3(5) no
C34 C35 C36 120.1(5) no
C34 C35 H35 120.0 no
C36 C35 H35 120.0 no
C31 C36 C35 122.0(5) no
C31 C36 H36 119.0 no
C35 C36 H36 119.0 no
C3 O4 H4 109.5 no
O4 C3 H3A 109.5 no
O4 C3 H3B 109.5 no
H3A C3 H3B 109.5 no
O4 C3 H3C 109.5 no
H3A C3 H3C 109.5 no
H3B C3 H3C 109.5 no
C42 N41 C46 116.8(5) no
N41 C42 C43 123.0(5) no
N41 C42 H42 118.5 no
C43 C42 H42 118.5 no
C44 C43 C42 119.6(5) no
C44 C43 H43 120.2 no
C42 C43 H43 120.2 no
C45 C44 C43 117.3(5) no
C45 C44 C47 120.5(5) no
C43 C44 C47 122.2(5) no
C44 C45 C46 119.8(5) no
C44 C45 H45 120.1 no
C46 C45 H45 120.1 no
N41 C46 C45 123.3(5) no
N41 C46 H46 118.3 no
C45 C46 H46 118.3 no
C57 C47 C44 125.9(5) no
C57 C47 H47 117.0 no
C44 C47 H47 117.0 no
C56 N51 C52 116.4(5) no
N51 C52 C53 123.8(6) no
N51 C52 H52 118.1 no
C53 C52 H52 118.1 no
C54 C53 C52 118.9(6) no
C54 C53 H53 120.5 no
C52 C53 H53 120.5 no
C53 C54 C55 118.1(5) no
C53 C54 C57 122.1(5) no
C55 C54 C57 119.8(5) no
C54 C55 C56 119.7(6) no
C54 C55 H55 120.2 no
C56 C55 H55 120.2 no
N51 C56 C55 123.0(6) no
N51 C56 H56 118.5 no
C55 C56 H56 118.5 no
C47 C57 C54 125.8(5) no
C47 C57 H57 117.1 no
C54 C57 H57 117.1 no

loop_
_geom_bond_atom_site_label_1
_geom_bond_atom_site_label_2
_geom_bond_site_symmetry_2
_geom_bond_distance
_geom_bond_publ_flag
O1 C14 . 1.381(6) no
O1 H1 . .84 no
O2 C24 . 1.364(6) no
O2 H2 . .84 no
O3 C34 . 1.355(6) no
O3 H3 . .84 no
C1 C2 . 1.535(7) no
C1 C21 . 1.545(7) no
C1 C11 . 1.545(8) no
C1 C31 . 1.554(7) no
C2 H2A . .98 no
C2 H2B . .98 no
C2 H2C . .98 no
C11 C16 . 1.382(7) no
C11 C12 . 1.406(7) no
C12 C13 . 1.371(8) no
C12 H12 . .95 no
C13 C14 . 1.387(8) no
C13 H13 . .95 no
C14 C15 . 1.379(8) no
C15 C16 . 1.388(7) no
C15 H15 . .95 no
C16 H16 . .95 no
C21 C26 . 1.384(7) no
C21 C22 . 1.397(7) no
C22 C23 . 1.365(7) no
C22 H22 . .95 no
C23 C24 . 1.390(7) no
C23 H23 . .95 no
C24 C25 . 1.376(7) no
C25 C26 . 1.398(7) no
C25 H25 . .95 no
C26 H26 . .95 no
C31 C36 . 1.387(7) no
C31 C32 . 1.396(7) no
C32 C33 . 1.414(8) no
C32 H32 . .95 no
C33 C34 . 1.385(8) no
C33 H33 . .95 no
C34 C35 . 1.394(7) no
C35 C36 . 1.397(7) no
C35 H35 . .95 no
C36 H36 . .95 no
O4 C3 . 1.427(7) no
O4 H4 . .84 no
C3 H3A . .98 no
C3 H3B . .98 no
C3 H3C . .98 no
N41 C42 . 1.333(7) no
N41 C46 . 1.347(7) no
C42 C43 . 1.397(8) no
C42 H42 . .95 no
C43 C44 . 1.388(7) no
C43 H43 . .95 no
C44 C45 . 1.377(7) no
C44 C47 . 1.480(7) no
C45 C46 . 1.386(7) no
C45 H45 . .95 no
C46 H46 . .95 no
C47 C57 . 1.301(7) no
C47 H47 . .95 no
N51 C56 . 1.328(7) no
N51 C52 . 1.339(7) no
C52 C53 . 1.395(8) no
C52 H52 . .95 no
C53 C54 . 1.354(7) no
C53 H53 . .95 no
C54 C55 . 1.379(8) no
C54 C57 . 1.490(7) no
C55 C56 . 1.390(8) no
C55 H55 . .95 no
C56 H56 . .95 no
C57 H57 . .95 no

loop_
_geom_hbond_atom_site_label_D
_geom_hbond_atom_site_label_H
_geom_hbond_atom_site_label_A
_geom_hbond_site_symmetry_A
_geom_hbond_distance_DH
_geom_hbond_distance_HA
_geom_hbond_distance_DA
_geom_hbond_angle_DHA
_geom_hbond_publ_flag
O1 H1 O4 . .84 2.03 2.652(6) 131 y
O2 H2 O3 2_565 .84 1.85 2.684(6) 172 y
O3 H3 N41 . .84 1.81 2.631(6) 166 y
O4 H4 N51 3_356 .84 1.87 2.696(6) 166 y

loop_
_geom_torsion_atom_site_label_1
_geom_torsion_atom_site_label_2
_geom_torsion_atom_site_label_3
_geom_torsion_atom_site_label_4
_geom_torsion
_geom_torsion_publ_flag
C2 C1 C11 C16 153.9(5) no
C21 C1 C11 C16 -86.1(6) no
C31 C1 C11 C16 32.2(6) no
C2 C1 C11 C12 -28.0(6) y
C21 C1 C11 C12 92.0(6) no
C31 C1 C11 C12 -149.6(5) no
C16 C11 C12 C13 -1.0(8) no
C1 C11 C12 C13 -179.2(5) no
C11 C12 C13 C14 .7(8) no
C12 C13 C14 C15 -.2(9) no
C12 C13 C14 O1 -179.7(5) no
O1 C14 C15 C16 179.5(5) no
C13 C14 C15 C16 -.1(8) no
C12 C11 C16 C15 .7(8) no
C1 C11 C16 C15 179.0(5) no
C14 C15 C16 C11 -.2(8) no
C2 C1 C21 C26 126.1(5) no
C11 C1 C21 C26 4.5(7) no
C31 C1 C21 C26 -114.9(6) no
C2 C1 C21 C22 -57.8(6) y
C11 C1 C21 C22 -179.4(5) no
C31 C1 C21 C22 61.1(6) no
C26 C21 C22 C23 .0(8) no
C1 C21 C22 C23 -176.3(5) no
C21 C22 C23 C24 -.3(9) no
C22 C23 C24 O2 179.8(5) no
C22 C23 C24 C25 .3(8) no
O2 C24 C25 C26 -179.6(5) no
C23 C24 C25 C26 -.1(8) no
C22 C21 C26 C25 .2(8) no
C1 C21 C26 C25 176.4(5) no
C24 C25 C26 C21 -.1(9) no
C2 C1 C31 C36 152.7(5) no
C21 C1 C31 C36 35.2(7) no
C11 C1 C31 C36 -85.3(6) no
C2 C1 C31 C32 -30.6(7) y
C21 C1 C31 C32 -148.1(5) no
C11 C1 C31 C32 91.4(6) no
C36 C31 C32 C33 -.9(8) no
C1 C31 C32 C33 -177.7(5) no
C31 C32 C33 C34 .8(8) no
C32 C33 C34 O3 -178.5(5) no
C32 C33 C34 C35 .9(8) no
O3 C34 C35 C36 177.0(5) no
C33 C34 C35 C36 -2.4(8) no
C32 C31 C36 C35 -.6(8) no
C1 C31 C36 C35 176.2(5) no
C34 C35 C36 C31 2.3(8) no
C46 N41 C42 C43 .1(9) no
N41 C42 C43 C44 -1.2(10) no
C42 C43 C44 C45 2.0(9) no
C42 C43 C44 C47 -179.4(6) no
C43 C44 C45 C46 -1.7(9) no
C47 C44 C45 C46 179.7(5) no
C42 N41 C46 C45 .2(9) no
C44 C45 C46 N41 .7(9) no
C45 C44 C47 C57 179.7(6) no
C43 C44 C47 C57 1.2(9) y
C56 N51 C52 C53 .2(11) no
N51 C52 C53 C54 .5(12) no
C52 C53 C54 C55 -1.2(10) no
C52 C53 C54 C57 178.7(7) no
C53 C54 C55 C56 1.3(10) no
C57 C54 C55 C56 -178.6(6) no
C52 N51 C56 C55 -.1(10) no
C54 C55 C56 N51 -.7(10) no
C44 C47 C57 C54 -178.7(6) no
C53 C54 C57 C47 -6.8(10) y
C55 C54 C57 C47 173.2(6) no

loop_
_cod_related_entry_id
_cod_related_entry_database
_cod_related_entry_code
1 ChemSpider 30652338
